data_2013112
loop_
_publ_author_name
'Daniel E. Lynch'
'Ian McClenaghan'

_publ_section_title
;
 Three 2-aminopurine derivatives
;
_journal_issue 1
_journal_name_full 'Acta Crystallographica Section C'
_journal_page_first o53
_journal_page_last o56
_journal_paper_doi 10.1107/S0108270102021960
_journal_volume 59
_journal_year 2003
_chemical_formula_iupac 'C12 H11 N5 S, 0.333H2 O'
_chemical_formula_moiety 'C12 H11 N5 S, 0.333H2 O'
_chemical_formula_sum 'C12 H11.667 N5 O0.333 S'
_chemical_formula_weight 263.32
_chemical_name_systematic
;
2-amino-6-(4-methylphenylthio)purine 1/3hydrate
;
_space_group_IT_number 2
_symmetry_cell_setting triclinic
_symmetry_space_group_name_Hall '-P 1'
_symmetry_space_group_name_H-M 'P -1'
_atom_sites_solution_hydrogens geom
_atom_sites_solution_primary direct
_atom_sites_solution_secondary difmap
_audit_creation_method SHELXL-97
_cell_angle_alpha 85.468(2)
_cell_angle_beta 83.2650(10)
_cell_angle_gamma 79.7992(9)
_cell_formula_units_Z 6
_cell_length_a 10.8074(2)
_cell_length_b 11.6355(3)
_cell_length_c 15.3922(3)
_cell_measurement_reflns_used 40289
_cell_measurement_temperature 150(2)
_cell_measurement_theta_max 27.48
_cell_measurement_theta_min 2.91
_cell_volume 1888.46(7)
_computing_cell_refinement 'DENZO and COLLECT'
_computing_data_collection 'DENZO (Otwinowski & Minor, 1997) and COLLECT (Hooft, 1998)'
_computing_data_reduction 'DENZO and COLLECT'
_computing_molecular_graphics 'PLUTON94 (Spek, 1994) and PLATON97 (Spek, 1997)'
_computing_publication_material SHELXL97
_computing_structure_refinement 'SHELXL97 (Sheldrick, 1997)'
_computing_structure_solution 'SHELXS97 (Sheldrick, 1997)'
_diffrn_ambient_temperature 150(2)
_diffrn_detector_area_resol_mean 9.091
_diffrn_measured_fraction_theta_full 0.991
_diffrn_measured_fraction_theta_max 0.991
_diffrn_measurement_device_type 'Bruker--Nonius KappaCCD area detector'
_diffrn_measurement_method '\f and \w'
_diffrn_radiation_monochromator graphite
_diffrn_radiation_source 'Bruker--Nonius FR591 rotating anode'
_diffrn_radiation_type MoK\a
_diffrn_radiation_wavelength 0.71073
_diffrn_reflns_av_R_equivalents 0.111
_diffrn_reflns_av_sigmaI/netI 0.133
_diffrn_reflns_limit_h_max 14
_diffrn_reflns_limit_h_min -14
_diffrn_reflns_limit_k_max 15
_diffrn_reflns_limit_k_min -15
_diffrn_reflns_limit_l_max 19
_diffrn_reflns_limit_l_min -19
_diffrn_reflns_number 36016
_diffrn_reflns_theta_full 27.50
_diffrn_reflns_theta_max 27.50
_diffrn_reflns_theta_min 3.09
_diffrn_standards_decay_% 0
_diffrn_standards_number 0
_exptl_absorpt_coefficient_mu 0.250
_exptl_absorpt_correction_T_max 0.998
_exptl_absorpt_correction_T_min 0.931
_exptl_absorpt_correction_type multi-scan
_exptl_absorpt_process_details '(SORTAV; Blessing, 1995)'
_exptl_crystal_colour colourless
_exptl_crystal_density_diffrn 1.389
_exptl_crystal_density_method 'not measured'
_exptl_crystal_description plate
_exptl_crystal_F_000 824
_exptl_crystal_size_max 0.12
_exptl_crystal_size_mid 0.12
_exptl_crystal_size_min 0.01
_refine_diff_density_max 0.28
_refine_diff_density_min -0.30
_refine_ls_extinction_method none
_refine_ls_goodness_of_fit_ref 0.942
_refine_ls_hydrogen_treatment mixed
_refine_ls_matrix_type full
_refine_ls_number_parameters 507
_refine_ls_number_reflns 8568
_refine_ls_number_restraints 0
_refine_ls_restrained_S_all 0.942
_refine_ls_R_factor_all 0.150
_refine_ls_R_factor_gt 0.0548
_refine_ls_shift/su_max <0.001
_refine_ls_shift/su_mean <0.001
_refine_ls_structure_factor_coef Fsqd
_refine_ls_weighting_details 'w = 1/[\s^2^(Fo^2^)+(0.0537P)^2^] where P = (Fo^2^+2Fc^2^)/3'
_refine_ls_weighting_scheme calc
_refine_ls_wR_factor_gt 0.102
_refine_ls_wR_factor_ref 0.128
_reflns_number_gt 4357
_reflns_number_total 8568
_reflns_threshold_expression I>2\s(I)
_cod_data_source_file bm1512.cif
_cod_data_source_block III
_cod_depositor_comments
;
The following automatic conversions were performed:
'_symmetry_cell_setting' value 'Triclinic' changed to 'triclinic'
according to '/home/saulius/struct/CIF-dictionaries/cif_core.dic'
dictionary named 'cif_core.dic' version 2.4.1 from 2010-06-29.

Automatic conversion script
Id: cif_fix_enum 1527 2010-12-29 10:47:43Z saulius 

The following automatic conversions were performed:

'_symmetry_cell_setting' value 'Triclinic' changed to 'triclinic'
according to /home/saulius/struct/CIF-dictionaries/cif_core.dic
dictionary named 'cif_core.dic' version 2.4.1 from
2010-06-29.

'_exptl_absorpt_correction_type' value 'Multi-scan'
changed to 'multi-scan' according to
/home/saulius/struct/CIF-dictionaries/cif_core.dic dictionary named
'cif_core.dic' version 2.4.1 from 2010-06-29.

Automatic conversion script
Id: cif_fix_values 1715 2011-07-08 13:25:40Z adriana 
;
_cod_database_code 2013112
_cod_database_fobs_code 2013112

loop_
_symmetry_equiv_pos_as_xyz
'x, y, z'
'-x, -y, -z'

loop_
_atom_site_label
_atom_site_fract_x
_atom_site_fract_y
_atom_site_fract_z
_atom_site_U_iso_or_equiv
_atom_site_adp_type
_atom_site_calc_flag
_atom_site_refinement_flags
_atom_site_occupancy
_atom_site_disorder_assembly
_atom_site_disorder_group
_atom_site_type_symbol
N1A 0.3642(2) 0.30213(19) 0.52465(12) 0.0301(5) Uani d . 1 . . N
C2A 0.4158(3) 0.1868(2) 0.51806(16) 0.0309(7) Uani d . 1 . . C
N21A 0.4572(2) 0.1529(2) 0.43641(13) 0.0461(7) Uani d . 1 . . N
H21A 0.4942 0.0802 0.4285 0.058 Uiso calc R 1 . . H
H22A 0.4472 0.2034 0.3911 0.058 Uiso calc R 1 . . H
N3A 0.4344(2) 0.10474(18) 0.58421(12) 0.0297(5) Uani d . 1 . . N
C4A 0.3377(2) 0.2620(2) 0.67783(15) 0.0270(6) Uani d . 1 . . C
C5A 0.3924(2) 0.1484(2) 0.66205(15) 0.0268(6) Uani d . 1 . . C
C6A 0.3248(2) 0.3389(2) 0.60420(15) 0.0278(6) Uani d . 1 . . C
N7A 0.3079(2) 0.2750(2) 0.76790(13) 0.0341(6) Uani d . 1 . . N
C8A 0.3435(3) 0.1697(2) 0.80220(16) 0.0351(7) Uani d . 1 . . C
H8A 0.3343 0.1507 0.8635 0.044 Uiso calc R 1 . . H
N9A 0.3949(2) 0.08953(19) 0.74260(12) 0.0317(6) Uani d . 1 . . N
H9A 0.4239 0.0149 0.7536 0.040 Uiso calc R 1 . . H
S6A 0.25434(8) 0.48439(7) 0.62075(4) 0.0422(2) Uani d . 1 . . S
C61A 0.2540(3) 0.5521(2) 0.51377(16) 0.0309(7) Uani d . 1 . . C
C62A 0.1672(3) 0.5339(2) 0.45815(18) 0.0372(7) Uani d . 1 . . C
H62A 0.1135 0.4778 0.4746 0.046 Uiso calc R 1 . . H
C63A 0.1601(3) 0.5983(3) 0.37874(18) 0.0429(8) Uani d . 1 . . C
H63A 0.0996 0.5871 0.3415 0.054 Uiso calc R 1 . . H
C64A 0.2397(3) 0.6788(3) 0.35270(18) 0.0437(8) Uani d . 1 . . C
C65A 0.3269(3) 0.6929(3) 0.40822(18) 0.0435(8) Uani d . 1 . . C
H65A 0.3836 0.7462 0.3908 0.054 Uiso calc R 1 . . H
C66A 0.3332(3) 0.6317(2) 0.48803(17) 0.0381(7) Uani d . 1 . . C
H66A 0.3926 0.6443 0.5256 0.048 Uiso calc R 1 . . H
C67A 0.2325(4) 0.7479(3) 0.26553(19) 0.0715(12) Uani d . 1 . . C
H67A 0.3154 0.7347 0.2311 0.089 Uiso calc R 1 . . H
H68A 0.2076 0.8314 0.2754 0.089 Uiso calc R 1 . . H
H69A 0.1698 0.7226 0.2336 0.089 Uiso calc R 1 . . H
N1B 0.4174(2) 0.23536(19) 0.00824(13) 0.0304(5) Uani d . 1 . . N
C2B 0.4887(2) 0.3190(2) -0.02002(16) 0.0283(6) Uani d . 1 . . C
N21B 0.4712(2) 0.3682(2) -0.10040(13) 0.0369(6) Uani d . 1 . . N
H21B 0.5148 0.4225 -0.1229 0.046 Uiso calc R 1 . . H
H22B 0.4161 0.3462 -0.1306 0.046 Uiso calc R 1 . . H
N3B 0.57405(19) 0.35560(19) 0.02360(12) 0.0284(5) Uani d . 1 . . N
C4B 0.5849(2) 0.2979(2) 0.10239(15) 0.0285(6) Uani d . 1 . . C
C5B 0.5216(3) 0.2087(2) 0.13611(15) 0.0294(6) Uani d . 1 . . C
C6B 0.4335(2) 0.1803(2) 0.08603(16) 0.0297(6) Uani d . 1 . . C
N7B 0.5603(2) 0.16558(19) 0.21780(13) 0.0332(6) Uani d . 1 . . N
C8B 0.6418(3) 0.2321(2) 0.23028(16) 0.0355(7) Uani d . 1 . . C
H8B 0.6838 0.2245 0.2818 0.044 Uiso calc R 1 . . H
N9B 0.6616(2) 0.31325(19) 0.16328(12) 0.0305(5) Uani d . 1 . . N
H9B 0.7131 0.3646 0.1601 0.038 Uiso calc R 1 . . H
S6B 0.34445(8) 0.07289(7) 0.12837(4) 0.0439(2) Uani d . 1 . . S
C61B 0.2487(3) 0.0670(3) 0.04367(17) 0.0353(7) Uani d . 1 . . C
C62B 0.2625(3) -0.0346(2) 0.00110(17) 0.0373(7) Uani d . 1 . . C
H62B 0.3244 -0.0996 0.0161 0.047 Uiso calc R 1 . . H
C63B 0.1858(3) -0.0423(3) -0.06389(18) 0.0410(8) Uani d . 1 . . C
H63B 0.1946 -0.1135 -0.0922 0.051 Uiso calc R 1 . . H
C64B 0.0972(3) 0.0517(3) -0.08792(18) 0.0429(8) Uani d . 1 . . C
C65B 0.0832(3) 0.1529(3) -0.0431(2) 0.0471(8) Uani d . 1 . . C
H65B 0.0217 0.2182 -0.0582 0.059 Uiso calc R 1 . . H
C66B 0.1569(3) 0.1607(3) 0.02277(18) 0.0446(8) Uani d . 1 . . C
H66B 0.1446 0.2300 0.0537 0.056 Uiso calc R 1 . . H
C67B 0.0196(3) 0.0451(3) -0.1620(2) 0.0620(10) Uani d . 1 . . C
H67B 0.0525 0.0885 -0.2142 0.077 Uiso calc R 1 . . H
H68B -0.0686 0.0795 -0.1451 0.077 Uiso calc R 1 . . H
H69B 0.0246 -0.0368 -0.1747 0.077 Uiso calc R 1 . . H
N1C 0.2602(2) 0.34012(19) 0.30746(12) 0.0284(5) Uani d . 1 . . N
C2C 0.3496(2) 0.4063(2) 0.27944(15) 0.0264(6) Uani d . 1 . . C
N21C 0.43612(19) 0.40878(18) 0.33629(12) 0.0297(5) Uani d . 1 . . N
H21C 0.4976 0.4494 0.3218 0.037 Uiso calc R 1 . . H
H22C 0.4306 0.3698 0.3876 0.037 Uiso calc R 1 . . H
N3C 0.36326(19) 0.46780(18) 0.20215(12) 0.0262(5) Uani d . 1 . . N
C5C 0.1614(2) 0.4151(2) 0.18142(15) 0.0274(6) Uani d . 1 . . C
C4C 0.2662(2) 0.4675(2) 0.15567(15) 0.0263(6) Uani d . 1 . . C
C6C 0.1647(2) 0.3452(2) 0.25935(16) 0.0287(6) Uani d . 1 . . C
N7C 0.0755(2) 0.4395(2) 0.11866(13) 0.0332(6) Uani d . 1 . . N
C8C 0.1322(3) 0.5028(2) 0.05819(16) 0.0334(7) Uani d . 1 . . C
H8C 0.0961 0.5328 0.0059 0.042 Uiso calc R 1 . . H
N9C 0.2469(2) 0.52242(19) 0.07558(12) 0.0311(5) Uani d . 1 . . N
H9C 0.2981 0.5624 0.0421 0.039 Uiso calc R 1 . . H
S6C 0.04176(7) 0.26601(7) 0.29177(5) 0.0411(2) Uani d . 1 . . S
C61C 0.0948(2) 0.1781(2) 0.38371(16) 0.0308(7) Uani d . 1 . . C
C62C 0.1771(3) 0.0754(3) 0.37279(19) 0.0527(9) Uani d . 1 . . C
H62C 0.2107 0.0533 0.3155 0.066 Uiso calc R 1 . . H
C63C 0.2113(3) 0.0040(3) 0.4445(2) 0.0592(10) Uani d . 1 . . C
H63C 0.2712 -0.0655 0.4361 0.074 Uiso calc R 1 . . H
C64C 0.1609(3) 0.0305(3) 0.52823(17) 0.0373(7) Uani d . 1 . . C
C65C 0.0791(3) 0.1331(3) 0.53829(18) 0.0503(9) Uani d . 1 . . C
H65C 0.0444 0.1543 0.5956 0.063 Uiso calc R 1 . . H
C66C 0.0454(3) 0.2074(3) 0.46688(17) 0.0488(9) Uani d . 1 . . C
H66C -0.0118 0.2786 0.4755 0.061 Uiso calc R 1 . . H
C67C 0.1958(3) -0.0524(3) 0.60574(19) 0.0558(9) Uani d . 1 . . C
H67C 0.2844 -0.0900 0.5952 0.070 Uiso calc R 1 . . H
H68C 0.1414 -0.1123 0.6135 0.070 Uiso calc R 1 . . H
H69C 0.1842 -0.0086 0.6588 0.070 Uiso calc R 1 . . H
O1W 0.8062(2) 0.4882(2) 0.15590(13) 0.0392(5) Uani d . 1 . . O
H1W 0.781(3) 0.553(3) 0.180(2) 0.071(13) Uiso d . 1 . . H
H2W 0.887(4) 0.474(3) 0.149(2) 0.079(14) Uiso d . 1 . . H

loop_
_atom_site_aniso_label
_atom_site_aniso_U_11
_atom_site_aniso_U_22
_atom_site_aniso_U_33
_atom_site_aniso_U_12
_atom_site_aniso_U_13
_atom_site_aniso_U_23
N1A 0.0435(14) 0.0225(14) 0.0236(11) -0.0053(11) -0.0034(10) 0.0011(10)
C2A 0.0438(18) 0.0223(17) 0.0262(14) -0.0073(13) -0.0020(12) 0.0029(12)
N21A 0.086(2) 0.0225(14) 0.0237(12) 0.0000(13) 0.0018(12) 0.0019(10)
N3A 0.0431(14) 0.0227(13) 0.0226(11) -0.0076(11) 0.0000(10) 0.0017(10)
C4A 0.0353(16) 0.0219(16) 0.0239(14) -0.0084(13) 0.0006(11) -0.0003(12)
C5A 0.0346(16) 0.0245(16) 0.0218(13) -0.0085(13) -0.0038(11) 0.0041(12)
C6A 0.0353(16) 0.0230(16) 0.0257(14) -0.0076(13) -0.0025(11) 0.0009(12)
N7A 0.0473(15) 0.0296(15) 0.0247(12) -0.0088(12) 0.0003(10) 0.0008(11)
C8A 0.0481(19) 0.0345(19) 0.0225(14) -0.0101(15) 0.0011(12) 0.0003(13)
N9A 0.0510(15) 0.0213(13) 0.0225(11) -0.0068(11) -0.0043(10) 0.0027(10)
S6A 0.0659(6) 0.0264(4) 0.0287(4) 0.0017(4) 0.0025(3) -0.0001(3)
C61A 0.0371(17) 0.0199(16) 0.0327(15) 0.0023(13) -0.0031(13) -0.0008(12)
C62A 0.0351(17) 0.0298(18) 0.0446(17) -0.0005(14) 0.0008(13) -0.0080(14)
C63A 0.0455(19) 0.040(2) 0.0401(17) 0.0119(16) -0.0132(14) -0.0122(15)
C64A 0.065(2) 0.0263(18) 0.0324(16) 0.0109(17) -0.0040(15) 0.0017(14)
C65A 0.054(2) 0.0304(19) 0.0443(18) -0.0075(15) -0.0010(15) 0.0063(15)
C66A 0.0437(19) 0.0303(18) 0.0394(16) -0.0030(15) -0.0099(14) 0.0033(14)
C67A 0.107(3) 0.049(2) 0.0431(19) 0.021(2) -0.0062(19) 0.0089(17)
N1B 0.0396(14) 0.0244(14) 0.0274(12) -0.0097(11) -0.0010(10) 0.0026(10)
C2B 0.0323(16) 0.0240(16) 0.0269(14) -0.0027(13) -0.0020(12) 0.0030(12)
N21B 0.0465(15) 0.0390(15) 0.0298(12) -0.0201(12) -0.0111(11) 0.0088(11)
N3B 0.0341(13) 0.0271(13) 0.0233(11) -0.0061(11) -0.0025(10) 0.0038(10)
C4B 0.0364(16) 0.0230(16) 0.0238(14) 0.0007(13) -0.0017(12) -0.0026(12)
C5B 0.0416(17) 0.0219(16) 0.0216(13) -0.0020(13) 0.0029(12) 0.0011(12)
C6B 0.0385(17) 0.0228(16) 0.0257(14) -0.0044(13) 0.0032(12) 0.0002(12)
N7B 0.0503(16) 0.0256(14) 0.0221(12) -0.0045(12) -0.0032(10) 0.0036(10)
C8B 0.0499(19) 0.0283(18) 0.0242(14) 0.0016(15) -0.0038(13) 0.0053(13)
N9B 0.0386(14) 0.0271(14) 0.0251(11) -0.0062(11) -0.0030(10) 0.0033(10)
S6B 0.0622(6) 0.0410(5) 0.0315(4) -0.0236(4) -0.0011(3) 0.0074(3)
C61B 0.0367(17) 0.0308(18) 0.0377(16) -0.0122(14) 0.0062(13) 0.0019(14)
C62B 0.0404(18) 0.0295(18) 0.0387(16) -0.0038(14) 0.0051(13) -0.0007(14)
C63B 0.0453(19) 0.038(2) 0.0396(17) -0.0125(16) 0.0064(14) -0.0080(14)
C64B 0.0399(19) 0.048(2) 0.0394(17) -0.0126(16) 0.0054(14) 0.0049(15)
C65B 0.0410(19) 0.038(2) 0.056(2) 0.0024(16) 0.0024(15) 0.0023(16)
C66B 0.053(2) 0.0325(19) 0.0460(18) -0.0101(16) 0.0108(15) -0.0060(15)
C67B 0.056(2) 0.078(3) 0.051(2) -0.016(2) -0.0030(17) 0.0049(19)
N1C 0.0351(14) 0.0254(13) 0.0247(11) -0.0066(11) -0.0028(10) 0.0022(10)
C2C 0.0309(16) 0.0192(15) 0.0270(14) -0.0003(13) -0.0022(12) 0.0008(12)
N21C 0.0326(13) 0.0303(14) 0.0265(11) -0.0077(11) -0.0075(10) 0.0079(10)
N3C 0.0312(13) 0.0232(13) 0.0228(11) -0.0020(10) -0.0036(10) 0.0029(10)
C5C 0.0342(16) 0.0275(16) 0.0197(13) -0.0030(13) -0.0033(11) -0.0012(12)
C4C 0.0327(16) 0.0232(16) 0.0209(13) -0.0017(13) -0.0001(12) 0.0001(11)
C6C 0.0375(17) 0.0226(16) 0.0258(14) -0.0076(13) 0.0011(12) -0.0019(12)
N7C 0.0390(14) 0.0375(15) 0.0241(11) -0.0112(12) -0.0053(10) 0.0057(11)
C8C 0.0387(18) 0.0364(18) 0.0261(14) -0.0074(14) -0.0090(13) 0.0018(13)
N9C 0.0356(14) 0.0353(15) 0.0222(11) -0.0093(11) -0.0037(10) 0.0070(10)
S6C 0.0444(5) 0.0433(5) 0.0381(4) -0.0179(4) -0.0102(3) 0.0137(4)
C61C 0.0340(16) 0.0266(17) 0.0329(15) -0.0116(13) -0.0028(12) 0.0055(12)
C62C 0.072(2) 0.043(2) 0.0335(17) 0.0039(18) 0.0099(16) 0.0017(15)
C63C 0.074(3) 0.039(2) 0.051(2) 0.0117(18) 0.0066(18) 0.0092(17)
C64C 0.0374(17) 0.0355(19) 0.0402(17) -0.0116(15) -0.0080(13) 0.0096(14)
C65C 0.063(2) 0.057(2) 0.0252(15) 0.0006(19) 0.0022(14) 0.0005(15)
C66C 0.060(2) 0.041(2) 0.0366(17) 0.0110(17) -0.0014(15) -0.0030(15)
C67C 0.063(2) 0.055(2) 0.0517(19) -0.0209(18) -0.0159(17) 0.0226(17)
O1W 0.0384(14) 0.0433(15) 0.0370(12) -0.0081(11) -0.0034(10) -0.0074(11)

loop_
_atom_type_symbol
_atom_type_description
_atom_type_scat_dispersion_real
_atom_type_scat_dispersion_imag
_atom_type_scat_source
C C 0.0033 0.0016 'International Tables Vol C Tables 4.2.6.8 and 6.1.1.4'
H H 0.0000 0.0000 'International Tables Vol C Tables 4.2.6.8 and 6.1.1.4'
N N 0.0061 0.0033 'International Tables Vol C Tables 4.2.6.8 and 6.1.1.4'
O O 0.0106 0.0060 'International Tables Vol C Tables 4.2.6.8 and 6.1.1.4'
S S 0.1246 0.1234 'International Tables Vol C Tables 4.2.6.8 and 6.1.1.4'

loop_
_geom_angle_atom_site_label_1
_geom_angle_atom_site_label_2
_geom_angle_atom_site_label_3
_geom_angle
C6A N1A C2A 117.6(2)
N3A C2A N21A 116.7(2)
N3A C2A N1A 127.2(2)
N21A C2A N1A 116.1(2)
C2A N21A H21A 120.0
C2A N21A H22A 120.0
H21A N21A H22A 120.0
C5A N3A C2A 111.6(2)
C5A C4A C6A 115.9(2)
C5A C4A N7A 110.6(2)
C6A C4A N7A 133.5(2)
N3A C5A N9A 127.1(2)
N3A C5A C4A 127.1(2)
N9A C5A C4A 105.7(2)
N1A C6A C4A 120.6(2)
N1A C6A S6A 121.77(19)
C4A C6A S6A 117.64(19)
C8A N7A C4A 103.2(2)
N7A C8A N9A 114.3(2)
N7A C8A H8A 122.9
N9A C8A H8A 122.9
C8A N9A C5A 106.2(2)
C8A N9A H9A 126.9
C5A N9A H9A 126.9
C6A S6A C61A 104.04(12)
C66A C61A C62A 119.5(3)
C66A C61A S6A 119.2(2)
C62A C61A S6A 121.0(2)
C63A C62A C61A 119.5(3)
C63A C62A H62A 120.3
C61A C62A H62A 120.3
C62A C63A C64A 121.1(3)
C62A C63A H63A 119.4
C64A C63A H63A 119.4
C65A C64A C63A 118.1(3)
C65A C64A C67A 121.0(3)
C63A C64A C67A 120.9(3)
C66A C65A C64A 121.5(3)
C66A C65A H65A 119.3
C64A C65A H65A 119.3
C65A C66A C61A 120.3(3)
C65A C66A H66A 119.9
C61A C66A H66A 119.9
C64A C67A H67A 109.5
C64A C67A H68A 109.5
H67A C67A H68A 109.5
C64A C67A H69A 109.5
H67A C67A H69A 109.5
H68A C67A H69A 109.5
C6B N1B C2B 118.2(2)
N21B C2B N3B 117.8(2)
N21B C2B N1B 115.2(2)
N3B C2B N1B 126.9(2)
C2B N21B H21B 120.0
C2B N21B H22B 120.0
H21B N21B H22B 120.0
C4B N3B C2B 112.1(2)
N3B C4B N9B 127.5(3)
N3B C4B C5B 125.9(2)
N9B C4B C5B 106.5(2)
C4B C5B C6B 116.8(2)
C4B C5B N7B 110.4(2)
C6B C5B N7B 132.8(3)
N1B C6B C5B 119.9(2)
N1B C6B S6B 121.4(2)
C5B C6B S6B 118.67(19)
C8B N7B C5B 102.9(2)
N7B C8B N9B 114.7(2)
N7B C8B H8B 122.7
N9B C8B H8B 122.7
C4B N9B C8B 105.5(2)
C4B N9B H9B 127.3
C8B N9B H9B 127.3
C6B S6B C61B 102.41(13)
C62B C61B C66B 119.8(3)
C62B C61B S6B 119.0(2)
C66B C61B S6B 121.1(2)
C61B C62B C63B 120.0(3)
C61B C62B H62B 120.0
C63B C62B H62B 120.0
C64B C63B C62B 120.9(3)
C64B C63B H63B 119.5
C62B C63B H63B 119.5
C63B C64B C65B 118.2(3)
C63B C64B C67B 120.7(3)
C65B C64B C67B 121.1(3)
C66B C65B C64B 121.3(3)
C66B C65B H65B 119.3
C64B C65B H65B 119.3
C65B C66B C61B 119.7(3)
C65B C66B H66B 120.2
C61B C66B H66B 120.2
C64B C67B H67B 109.5
C64B C67B H68B 109.5
H67B C67B H68B 109.5
C64B C67B H69B 109.5
H67B C67B H69B 109.5
H68B C67B H69B 109.5
C6C N1C C2C 117.9(2)
N3C C2C N1C 127.6(2)
N3C C2C N21C 117.1(2)
N1C C2C N21C 115.3(2)
C2C N21C H21C 120.0
C2C N21C H22C 120.0
H21C N21C H22C 120.0
C4C N3C C2C 111.3(2)
C4C C5C C6C 116.1(2)
C4C C5C N7C 110.6(2)
C6C C5C N7C 133.2(3)
N3C C4C N9C 127.6(2)
N3C C4C C5C 126.5(2)
N9C C4C C5C 105.8(2)
N1C C6C C5C 119.7(2)
N1C C6C S6C 121.4(2)
C5C C6C S6C 118.9(2)
C8C N7C C5C 102.8(2)
N7C C8C N9C 114.9(2)
N7C C8C H8C 122.5
N9C C8C H8C 122.5
C8C N9C C4C 105.8(2)
C8C N9C H9C 127.1
C4C N9C H9C 127.1
C6C S6C C61C 103.13(12)
C62C C61C C66C 119.1(3)
C62C C61C S6C 120.5(2)
C66C C61C S6C 120.1(2)
C61C C62C C63C 120.1(3)
C61C C62C H62C 120.0
C63C C62C H62C 120.0
C62C C63C C64C 121.7(3)
C62C C63C H63C 119.1
C64C C63C H63C 119.1
C65C C64C C63C 117.6(3)
C65C C64C C67C 121.8(3)
C63C C64C C67C 120.6(3)
C64C C65C C66C 121.5(3)
C64C C65C H65C 119.3
C66C C65C H65C 119.3
C61C C66C C65C 119.9(3)
C61C C66C H66C 120.0
C65C C66C H66C 120.0
C64C C67C H67C 109.5
C64C C67C H68C 109.5
H67C C67C H68C 109.5
C64C C67C H69C 109.5
H67C C67C H69C 109.5
H68C C67C H69C 109.5
H1W O1W H2W 110(3)

loop_
_geom_bond_atom_site_label_1
_geom_bond_atom_site_label_2
_geom_bond_site_symmetry_2
_geom_bond_distance
_geom_bond_publ_flag
N1A C6A . 1.326(3) ?
N1A C2A . 1.366(3) ?
C2A N3A . 1.347(3) ?
C2A N21A . 1.349(3) ?
N21A H21A . 0.88 ?
N21A H22A . 0.88 ?
N3A C5A . 1.337(3) ?
C4A C5A . 1.377(3) ?
C4A C6A . 1.392(3) ?
C4A N7A . 1.400(3) ?
C5A N9A . 1.369(3) ?
C6A S6A . 1.754(3) ?
N7A C8A . 1.306(3) ?
C8A N9A . 1.361(3) ?
C8A H8A . 0.95 ?
N9A H9A . 0.88 ?
S6A C61A . 1.769(3) ?
C61A C66A . 1.375(4) ?
C61A C62A . 1.394(4) ?
C62A C63A . 1.385(4) ?
C62A H62A . 0.95 ?
C63A C64A . 1.387(4) ?
C63A H63A . 0.95 ?
C64A C65A . 1.382(4) ?
C64A C67A . 1.512(4) ?
C65A C66A . 1.373(4) ?
C65A H65A . 0.95 ?
C66A H66A . 0.95 ?
C67A H67A . 0.98 ?
C67A H68A . 0.98 ?
C67A H69A . 0.98 ?
N1B C6B . 1.328(3) ?
N1B C2B . 1.360(3) ?
C2B N21B . 1.341(3) ?
C2B N3B . 1.346(3) ?
N21B H21B . 0.88 ?
N21B H22B . 0.88 ?
N3B C4B . 1.346(3) ?
C4B N9B . 1.363(3) ?
C4B C5B . 1.378(4) ?
C5B C6B . 1.391(4) ?
C5B N7B . 1.399(3) ?
C6B S6B . 1.750(3) ?
N7B C8B . 1.310(3) ?
C8B N9B . 1.366(3) ?
C8B H8B . 0.95 ?
N9B H9B . 0.88 ?
S6B C61B . 1.770(3) ?
C61B C62B . 1.374(4) ?
C61B C66B . 1.383(4) ?
C62B C63B . 1.389(4) ?
C62B H62B . 0.95 ?
C63B C64B . 1.378(4) ?
C63B H63B . 0.95 ?
C64B C65B . 1.388(4) ?
C64B C67B . 1.506(4) ?
C65B C66B . 1.378(4) ?
C65B H65B . 0.95 ?
C66B H66B . 0.95 ?
C67B H67B . 0.98 ?
C67B H68B . 0.98 ?
C67B H69B . 0.98 ?
N1C C6C . 1.330(3) ?
N1C C2C . 1.351(3) ?
C2C N3C . 1.345(3) ?
C2C N21C . 1.359(3) ?
N21C H21C . 0.88 ?
N21C H22C . 0.88 ?
N3C C4C . 1.338(3) ?
C5C C4C . 1.383(4) ?
C5C C6C . 1.395(3) ?
C5C N7C . 1.396(3) ?
C4C N9C . 1.364(3) ?
C6C S6C . 1.752(3) ?
N7C C8C . 1.304(3) ?
C8C N9C . 1.359(3) ?
C8C H8C . 0.95 ?
N9C H9C . 0.88 ?
S6C C61C . 1.770(3) ?
C61C C62C . 1.366(4) ?
C61C C66C . 1.373(3) ?
C62C C63C . 1.374(4) ?
C62C H62C . 0.95 ?
C63C C64C . 1.375(4) ?
C63C H63C . 0.95 ?
C64C C65C . 1.362(4) ?
C64C C67C . 1.513(4) ?
C65C C66C . 1.386(4) ?
C65C H65C . 0.95 ?
C66C H66C . 0.95 ?
C67C H67C . 0.98 ?
C67C H68C . 0.98 ?
C67C H69C . 0.98 ?
O1W H1W . 0.85(4) ?
O1W H2W . 0.86(4) ?

loop_
_geom_hbond_atom_site_label_D
_geom_hbond_atom_site_label_H
_geom_hbond_atom_site_label_A
_geom_hbond_site_symmetry_A
_geom_hbond_distance_DH
_geom_hbond_distance_HA
_geom_hbond_distance_DA
_geom_hbond_angle_DHA
_geom_hbond_publ_flag
N21A H21A N3A 2_656 0.88 2.17 3.046(3) 173 yes
N21A H22A N21C . 0.88 2.46 3.226(3) 146 yes
N9A H9A N7B 2_656 0.88 2.09 2.948(3) 164 yes
N21B H21B N3C 2_665 0.88 2.20 3.062(3) 168 yes
N21B H22B N7A 1_554 0.88 2.34 3.204(3) 168 yes
N9B H9B O1W . 0.88 1.89 2.765(3) 173 yes
N21C H22C N1A . 0.88 2.27 3.130(3) 164 yes
N21C H22C N21A . 0.88 2.55 3.226(3) 134 yes
N9C H9C N3B 2_665 0.88 1.96 2.833(3) 174 yes
O1W H1W N7A 2_666 0.85(4) 2.23(4) 3.075(3) 171(3) yes
O1W H1W S6A 2_666 0.85(4) 3.05(3) 3.452(2) 112(3) yes
O1W H2W N7C 1_655 0.86(4) 2.01(4) 2.863(3) 174(3) yes

loop_
_geom_torsion_atom_site_label_1
_geom_torsion_atom_site_label_2
_geom_torsion_atom_site_label_3
_geom_torsion_atom_site_label_4
_geom_torsion
C6A N1A C2A N3A -1.6(4)
C6A N1A C2A N21A -178.8(2)
N21A C2A N3A C5A 178.6(2)
N1A C2A N3A C5A 1.5(4)
C2A N3A C5A N9A 179.2(3)
C2A N3A C5A C4A -0.8(4)
C6A C4A C5A N3A 0.2(4)
N7A C4A C5A N3A -179.0(2)
C6A C4A C5A N9A -179.8(2)
N7A C4A C5A N9A 1.0(3)
C2A N1A C6A C4A 0.9(4)
C2A N1A C6A S6A -178.8(2)
C5A C4A C6A N1A -0.2(4)
N7A C4A C6A N1A 178.8(3)
C5A C4A C6A S6A 179.48(19)
N7A C4A C6A S6A -1.5(4)
C5A C4A N7A C8A -1.0(3)
C6A C4A N7A C8A -180.0(3)
C4A N7A C8A N9A 0.6(3)
N7A C8A N9A C5A 0.0(3)
N3A C5A N9A C8A 179.4(2)
C4A C5A N9A C8A -0.6(3)
N1A C6A S6A C61A 0.2(2)
C4A C6A S6A C61A -179.5(2)
C6A S6A C61A C66A -109.7(2)
C6A S6A C61A C62A 76.0(2)
C66A C61A C62A C63A -1.6(4)
S6A C61A C62A C63A 172.8(2)
C61A C62A C63A C64A 1.4(4)
C62A C63A C64A C65A 0.1(4)
C62A C63A C64A C67A 179.4(2)
C63A C64A C65A C66A -1.6(4)
C67A C64A C65A C66A 179.2(3)
C64A C65A C66A C61A 1.5(4)
C62A C61A C66A C65A 0.1(4)
S6A C61A C66A C65A -174.3(2)
C6B N1B C2B N21B 177.7(2)
C6B N1B C2B N3B -1.7(4)
N21B C2B N3B C4B -178.6(2)
N1B C2B N3B C4B 0.7(4)
C2B N3B C4B N9B -179.7(2)
C2B N3B C4B C5B 2.2(4)
N3B C4B C5B C6B -3.8(4)
N9B C4B C5B C6B 177.7(2)
N3B C4B C5B N7B 177.2(2)
N9B C4B C5B N7B -1.2(3)
C2B N1B C6B C5B -0.1(4)
C2B N1B C6B S6B 179.11(18)
C4B C5B C6B N1B 2.6(4)
N7B C5B C6B N1B -178.8(2)
C4B C5B C6B S6B -176.65(19)
N7B C5B C6B S6B 2.0(4)
C4B C5B N7B C8B 1.5(3)
C6B C5B N7B C8B -177.2(3)
C5B N7B C8B N9B -1.2(3)
N3B C4B N9B C8B -178.0(2)
C5B C4B N9B C8B 0.5(3)
N7B C8B N9B C4B 0.5(3)
N1B C6B S6B C61B 1.0(2)
C5B C6B S6B C61B -179.8(2)
C6B S6B C61B C62B 116.4(2)
C6B S6B C61B C66B -66.6(2)
C66B C61B C62B C63B 1.2(4)
S6B C61B C62B C63B 178.2(2)
C61B C62B C63B C64B 1.4(4)
C62B C63B C64B C65B -2.4(4)
C62B C63B C64B C67B 176.4(3)
C63B C64B C65B C66B 1.0(4)
C67B C64B C65B C66B -177.9(3)
C64B C65B C66B C61B 1.5(5)
C62B C61B C66B C65B -2.6(4)
S6B C61B C66B C65B -179.5(2)
C6C N1C C2C N3C -8.8(4)
C6C N1C C2C N21C 172.2(2)
N1C C2C N3C C4C 6.9(3)
N21C C2C N3C C4C -174.2(2)
C2C N3C C4C N9C 178.5(2)
C2C N3C C4C C5C 1.7(4)
C6C C5C C4C N3C -7.5(4)
N7C C5C C4C N3C 175.9(2)
C6C C5C C4C N9C 175.1(2)
N7C C5C C4C N9C -1.4(3)
C2C N1C C6C C5C 1.8(3)
C2C N1C C6C S6C -178.12(17)
C4C C5C C6C N1C 5.4(4)
N7C C5C C6C N1C -179.0(2)
C4C C5C C6C S6C -174.70(18)
N7C C5C C6C S6C 0.9(4)
C4C C5C N7C C8C 1.1(3)
C6C C5C N7C C8C -174.7(3)
C5C N7C C8C N9C -0.3(3)
N7C C8C N9C C4C -0.6(3)
N3C C4C N9C C8C -176.1(2)
C5C C4C N9C C8C 1.2(3)
N1C C6C S6C C61C -7.4(2)
C5C C6C S6C C61C 172.8(2)
C6C S6C C61C C62C -82.5(3)
C6C S6C C61C C66C 103.0(3)
C66C C61C C62C C63C -1.2(5)
S6C C61C C62C C63C -175.7(3)
C61C C62C C63C C64C 2.6(5)
C62C C63C C64C C65C -2.6(5)
C62C C63C C64C C67C 177.2(3)
C63C C64C C65C C66C 1.3(5)
C67C C64C C65C C66C -178.6(3)
C62C C61C C66C C65C -0.1(5)
S6C C61C C66C C65C 174.5(2)
C64C C65C C66C C61C 0.0(5)

loop_
_cod_related_entry_id
_cod_related_entry_database
_cod_related_entry_code
1 ChemSpider 30652354
